data_1516621
loop_
_publ_author_name
'Nothias-Scaglia, Louis-F\'elix'
'Retailleau, Pascal'
'Paolini, Julien'
'Pannecouque, Christophe'
'Neyts, Johan'
'Dumontet, Vincent'
'Roussi, Fanny'
'Leyssen, Pieter'
'Costa, Jean'
'Litaudon, Marc'

_publ_section_title
;
 Jatrophane diterpenes as inhibitors of chikungunya virus replication:
 structure-activity relationship and discovery of a potent lead.
;
_journal_issue 6
_journal_name_full 'Journal of natural products'
_journal_page_first 1505
_journal_page_last 1512
_journal_paper_doi 10.1021/np500271u
_journal_volume 77
_journal_year 2014
_chemical_absolute_configuration ad
_chemical_formula_moiety 'C33 H44 O13'
_chemical_formula_sum 'C33 H44 O13'
_chemical_formula_weight 648.68
_chemical_name_systematic
;
 ?
;
_space_group_crystal_system orthorhombic
_space_group_IT_number 19
_space_group_name_Hall 'P 2ac 2ab'
_space_group_name_H-M_alt 'P 21 21 21'
_symmetry_space_group_name_Hall 'P 2ac 2ab'
_symmetry_space_group_name_H-M 'P 21 21 21'
_atom_sites_solution_hydrogens difmap
_atom_sites_solution_primary direct
_atom_sites_solution_secondary difmap
_audit_creation_method SHELXL-2012
_cell_angle_alpha 90
_cell_angle_beta 90
_cell_angle_gamma 90
_cell_formula_units_Z 4
_cell_length_a 13.3730(2)
_cell_length_b 14.2814(2)
_cell_length_c 17.7940(12)
_cell_measurement_reflns_used 15323
_cell_measurement_temperature 193(2)
_cell_measurement_theta_max 68.3
_cell_measurement_theta_min 2.5
_cell_volume 3398.4(2)
_computing_cell_refinement 'CrystalClear-SM Expert 2.0 r4 (Rigaku, 2009)'
_computing_data_collection 'CrystalClear-SM Expert 2.0 r4 (Rigaku, 2009)'
_computing_data_reduction 'CrystalClear-SM Expert 2.0 r4 (Rigaku, 2009)'
_computing_molecular_graphics 'PLATON (Spek, 2003)'
_computing_publication_material 'SHELXL-2012 (Sheldrick, 2008)'
_computing_structure_refinement 'SHELXL-2012 (Sheldrick, 2008); CRYSTALBUILDER (Welter, 2006)'
_computing_structure_solution 'SIR97 (Altomare et al, 1999)'
_diffrn_ambient_temperature 193(2)
_diffrn_detector_type 'RAPID II large area curved imaging plate detector '
_diffrn_measured_fraction_theta_full 0.994
_diffrn_measured_fraction_theta_max 0.993
_diffrn_measurement_device_type 'Rigaku rapid II RAXIS conversion'
_diffrn_measurement_method 'profile data from \w-scans'
_diffrn_radiation_monochromator graphite
_diffrn_radiation_source 'fine-focus sealed tube'
_diffrn_radiation_type CuK\a
_diffrn_radiation_wavelength 1.54187
_diffrn_reflns_av_R_equivalents 0.0280
_diffrn_reflns_av_unetI/netI 0.0229
_diffrn_reflns_Laue_measured_fraction_full 0.994
_diffrn_reflns_Laue_measured_fraction_max 0.993
_diffrn_reflns_limit_h_max 12
_diffrn_reflns_limit_h_min -16
_diffrn_reflns_limit_k_max 16
_diffrn_reflns_limit_k_min -16
_diffrn_reflns_limit_l_max 21
_diffrn_reflns_limit_l_min -15
_diffrn_reflns_number 23253
_diffrn_reflns_point_group_measured_fraction_full 0.986
_diffrn_reflns_point_group_measured_fraction_max 0.984
_diffrn_reflns_theta_full 67.687
_diffrn_reflns_theta_max 68.229
_diffrn_reflns_theta_min 3.969
_exptl_absorpt_coefficient_mu 0.818
_exptl_absorpt_correction_T_max 0.89
_exptl_absorpt_correction_T_min 0.73
_exptl_absorpt_correction_type multi-scan
_exptl_absorpt_process_details 'FS_ABSCOR (Rigaku, 2009)'
_exptl_crystal_colour colourless
_exptl_crystal_density_diffrn 1.268
_exptl_crystal_description tab
_exptl_crystal_F_000 1384
_exptl_crystal_size_max 0.380
_exptl_crystal_size_mid 0.320
_exptl_crystal_size_min 0.140
_refine_diff_density_max 0.197
_refine_diff_density_min -0.178
_refine_diff_density_rms 0.036
_refine_ls_abs_structure_details
;
 Flack x determined using 2279 quotients [(I+)-(I-)]/[(I+)+(I-)]
 (Parsons and Flack (2004), Acta Cryst. A60, s61).
;
_refine_ls_abs_structure_Flack -0.06(3)
_refine_ls_extinction_method none
_refine_ls_goodness_of_fit_ref 1.091
_refine_ls_hydrogen_treatment mixed
_refine_ls_matrix_type full
_refine_ls_number_parameters 428
_refine_ls_number_reflns 6129
_refine_ls_number_restraints 0
_refine_ls_restrained_S_all 1.091
_refine_ls_R_factor_all 0.0393
_refine_ls_R_factor_gt 0.0330
_refine_ls_shift/su_max 0.001
_refine_ls_shift/su_mean 0.000
_refine_ls_structure_factor_coef Fsqd
_refine_ls_weighting_details
;
 w=1/[\s^2^(Fo^2^)+(0.0359P)^2^+0.9012P]
 where P=(Fo^2^+2Fc^2^)/3
;
_refine_ls_weighting_scheme calc
_refine_ls_wR_factor_gt 0.0779
_refine_ls_wR_factor_ref 0.0893
_reflns_Friedel_coverage 0.769
_reflns_Friedel_fraction_full 0.976
_reflns_Friedel_fraction_max 0.973
_reflns_number_gt 5628
_reflns_number_total 6129
_reflns_threshold_expression 'I > 2\s(I)'
_cod_data_source_file np500271u_si_004.cif
_cod_data_source_block Compound_3
_cod_depositor_comments 'Adding full bibliography for 1516618--1516621.cif.'
_cod_database_code 1516621
_shelx_space_group_comment
;
The symmetry employed for this shelxl refinement is uniquely defined
by the following loop, which should always be used as a source of
symmetry information in preference to the above space-group names.
They are only intended as comments.
;
_shelx_estimated_absorpt_t_min 0.923
_shelx_estimated_absorpt_t_max 0.923
_shelxl_version_number 2012-9

loop_
_space_group_symop_operation_xyz
'x, y, z'
'x+1/2, -y+1/2, -z'
'-x, y+1/2, -z+1/2'
'-x+1/2, -y, z+1/2'

loop_
_atom_site_label
_atom_site_type_symbol
_atom_site_fract_x
_atom_site_fract_y
_atom_site_fract_z
_atom_site_U_iso_or_equiv
_atom_site_adp_type
_atom_site_occupancy
_atom_site_site_symmetry_order
_atom_site_calc_flag
_atom_site_refinement_flags_posn
_atom_site_refinement_flags_adp
O1 O 0.92733(13) 0.82525(11) 0.77351(9) 0.0327(4) Uani 1 1 d . .
O2 O 0.50141(12) 0.65021(12) 0.82777(9) 0.0348(4) Uani 1 1 d . .
O3 O 0.56823(14) 0.56339(13) 0.70004(10) 0.0403(4) Uani 1 1 d . .
O4 O 0.79190(15) 0.85644(12) 0.59375(9) 0.0408(4) Uani 1 1 d . .
O5 O 0.73500(14) 0.86350(12) 0.73677(10) 0.0375(4) Uani 1 1 d . .
O6 O 0.95477(17) 0.65901(15) 0.56518(12) 0.0531(6) Uani 1 1 d . .
H6O H 1.016(3) 0.653(3) 0.556(2) 0.080 Uiso 1 1 d . U
O7 O 0.53931(15) 0.47062(15) 0.86743(15) 0.0603(6) Uani 1 1 d . .
O8 O 1.04081(16) 0.61861(14) 0.70979(12) 0.0512(5) Uani 1 1 d . .
O9 O 1.09100(15) 0.81146(15) 0.79623(12) 0.0506(5) Uani 1 1 d . .
O10 O 0.6955(2) 0.8186(2) 0.49516(15) 0.0883(9) Uani 1 1 d . .
O11 O 0.7066(2) 0.86148(17) 0.86084(13) 0.0796(8) Uani 1 1 d . .
O12 O 0.51892(15) 0.66199(17) 0.95245(10) 0.0550(6) Uani 1 1 d . .
O13 O 0.69778(19) 0.5180(2) 0.62939(13) 0.0777(8) Uani 1 1 d . .
C1 C 0.9939(2) 0.79176(18) 0.64615(14) 0.0361(6) Uani 1 1 d . .
H1A H 0.9958 0.8611 0.6468 0.043 Uiso 1 1 calc R U
H1B H 1.0633 0.7679 0.6458 0.043 Uiso 1 1 calc R U
C2 C 0.9370(2) 0.75680(19) 0.57697(14) 0.0397(6) Uani 1 1 d . .
C3 C 0.8277(2) 0.76166(18) 0.60157(14) 0.0364(6) Uani 1 1 d . .
H3 H 0.7858 0.7175 0.5714 0.044 Uiso 1 1 calc R U
C4 C 0.82966(19) 0.73211(17) 0.68481(13) 0.0317(5) Uani 1 1 d . .
H4 H 0.8258 0.6622 0.6839 0.038 Uiso 1 1 calc R U
C5 C 0.74362(18) 0.76302(17) 0.73626(14) 0.0318(5) Uani 1 1 d . .
H5 H 0.7601 0.7424 0.7885 0.038 Uiso 1 1 calc R U
C6 C 0.64524(19) 0.71865(18) 0.71474(14) 0.0326(5) Uani 1 1 d . .
C7 C 0.63667(19) 0.61952(17) 0.74340(14) 0.0328(5) Uani 1 1 d . .
H7 H 0.7043 0.5898 0.7407 0.039 Uiso 1 1 calc R U
C8 C 0.60182(18) 0.61722(17) 0.82540(14) 0.0314(5) Uani 1 1 d . .
H8 H 0.6447 0.6607 0.8554 0.038 Uiso 1 1 calc R U
C9 C 0.61246(19) 0.51883(18) 0.85747(15) 0.0366(6) Uani 1 1 d . .
C10 C 0.7181(2) 0.48151(18) 0.87388(14) 0.0362(6) Uani 1 1 d . .
C11 C 0.79844(19) 0.55579(17) 0.86806(14) 0.0338(5) Uani 1 1 d . .
H11 H 0.7918 0.6072 0.9015 0.041 Uiso 1 1 calc R U
C12 C 0.87624(19) 0.55860(17) 0.82281(15) 0.0339(5) Uani 1 1 d . .
H12 H 0.8814 0.5118 0.7851 0.041 Uiso 1 1 calc R U
C13 C 0.9581(2) 0.63174(18) 0.82704(15) 0.0352(6) Uani 1 1 d . .
H13 H 0.9343 0.6862 0.8575 0.042 Uiso 1 1 calc R U
C14 C 0.98580(18) 0.66518(17) 0.74800(15) 0.0341(5) Uani 1 1 d . .
C15 C 0.93717(19) 0.75459(17) 0.71485(13) 0.0316(5) Uani 1 1 d . .
C16 C 0.9609(3) 0.8113(3) 0.50610(16) 0.0593(9) Uani 1 1 d . .
H16A H 0.9192 0.7884 0.4647 0.089 Uiso 1 1 calc R U
H16B H 1.0316 0.8027 0.4933 0.089 Uiso 1 1 calc R U
H16C H 0.9475 0.8779 0.5145 0.089 Uiso 1 1 calc R U
C17 C 0.5730(2) 0.7616(2) 0.67835(16) 0.0472(7) Uani 1 1 d . .
H17A H 0.5117 0.7301 0.6690 0.057 Uiso 1 1 calc R U
H17B H 0.5821 0.8241 0.6614 0.057 Uiso 1 1 calc R U
C18 C 0.7167(3) 0.4447(3) 0.95535(18) 0.0622(9) Uani 1 1 d . .
H18A H 0.7037 0.4967 0.9899 0.093 Uiso 1 1 calc R U
H18B H 0.7816 0.4165 0.9673 0.093 Uiso 1 1 calc R U
H18C H 0.6640 0.3975 0.9606 0.093 Uiso 1 1 calc R U
C19 C 0.7347(2) 0.3996(2) 0.8198(2) 0.0515(8) Uani 1 1 d . .
H19A H 0.7984 0.3691 0.8314 0.077 Uiso 1 1 calc R U
H19B H 0.7361 0.4231 0.7680 0.077 Uiso 1 1 calc R U
H19C H 0.6801 0.3544 0.8252 0.077 Uiso 1 1 calc R U
C20 C 1.0508(2) 0.5887(2) 0.86448(19) 0.0529(8) Uani 1 1 d . .
H20A H 1.0731 0.5344 0.8353 0.079 Uiso 1 1 calc R U
H20B H 1.0339 0.5689 0.9157 0.079 Uiso 1 1 calc R U
H20C H 1.1044 0.6354 0.8663 0.079 Uiso 1 1 calc R U
C21 C 1.0126(2) 0.84781(18) 0.81086(14) 0.0365(6) Uani 1 1 d . .
C22 C 0.9949(3) 0.9182(2) 0.87097(16) 0.0505(7) Uani 1 1 d . .
H22A H 1.0544 0.9577 0.8766 0.076 Uiso 1 1 calc R U
H22B H 0.9812 0.8860 0.9185 0.076 Uiso 1 1 calc R U
H22C H 0.9375 0.9574 0.8574 0.076 Uiso 1 1 calc R U
C23 C 0.7257(3) 0.8758(3) 0.53913(17) 0.0541(8) Uani 1 1 d . .
C24 C 0.6953(3) 0.9757(3) 0.5411(2) 0.0747(11) Uani 1 1 d . .
H24A H 0.6342 0.9841 0.5115 0.112 Uiso 1 1 calc R U
H24B H 0.7488 1.0144 0.5198 0.112 Uiso 1 1 calc R U
H24C H 0.6829 0.9946 0.5932 0.112 Uiso 1 1 calc R U
C25 C 0.7114(3) 1.0085(2) 0.7947(2) 0.0729(11) Uani 1 1 d . .
H25A H 0.7062 1.0376 0.8445 0.109 Uiso 1 1 calc R U
H25B H 0.6526 1.0251 0.7647 0.109 Uiso 1 1 calc R U
H25C H 0.7719 1.0311 0.7695 0.109 Uiso 1 1 calc R U
C26 C 0.7169(3) 0.9039(2) 0.80319(17) 0.0509(7) Uani 1 1 d . .
C27 C 0.46861(19) 0.67380(18) 0.89727(14) 0.0348(5) Uani 1 1 d . .
C28 C 0.3658(2) 0.71362(18) 0.89440(15) 0.0357(6) Uani 1 1 d . .
C29 C 0.3207(2) 0.7278(2) 0.95923(18) 0.0512(8) Uani 1 1 d . .
H29 H 0.3570 0.7119 1.0033 0.061 Uiso 1 1 calc R U
C30 C 0.2182(3) 0.7665(3) 0.9700(2) 0.0681(10) Uani 1 1 d . .
H30A H 0.1821 0.7649 0.9221 0.102 Uiso 1 1 calc R U
H30B H 0.2228 0.8313 0.9877 0.102 Uiso 1 1 calc R U
H30C H 0.1823 0.7287 1.0072 0.102 Uiso 1 1 calc R U
C31 C 0.3236(3) 0.7371(3) 0.81942(18) 0.0642(10) Uani 1 1 d . .
H31A H 0.2636 0.7757 0.8258 0.096 Uiso 1 1 calc R U
H31B H 0.3060 0.6793 0.7929 0.096 Uiso 1 1 calc R U
H31C H 0.3733 0.7719 0.7902 0.096 Uiso 1 1 calc R U
C32 C 0.5345(3) 0.4592(2) 0.6011(2) 0.0654(10) Uani 1 1 d . .
H32A H 0.5048 0.4127 0.6349 0.098 Uiso 1 1 calc R U
H32B H 0.5667 0.4271 0.5589 0.098 Uiso 1 1 calc R U
H32C H 0.4821 0.5009 0.5822 0.098 Uiso 1 1 calc R U
C33 C 0.6103(2) 0.5150(2) 0.64285(15) 0.0450(7) Uani 1 1 d . .

loop_
_atom_site_aniso_label
_atom_site_aniso_U_11
_atom_site_aniso_U_22
_atom_site_aniso_U_33
_atom_site_aniso_U_23
_atom_site_aniso_U_13
_atom_site_aniso_U_12
O1 0.0310(9) 0.0325(9) 0.0344(8) -0.0035(7) 0.0011(7) -0.0004(7)
O2 0.0285(9) 0.0419(9) 0.0339(8) -0.0002(7) 0.0009(7) 0.0025(7)
O3 0.0316(10) 0.0468(10) 0.0426(10) -0.0086(8) -0.0002(8) -0.0039(8)
O4 0.0459(11) 0.0414(10) 0.0351(9) 0.0042(8) 0.0001(8) 0.0029(9)
O5 0.0389(10) 0.0310(9) 0.0427(10) 0.0024(7) 0.0046(8) 0.0046(8)
O6 0.0507(13) 0.0515(12) 0.0571(12) -0.0211(10) 0.0059(11) 0.0045(11)
O7 0.0339(11) 0.0476(12) 0.0995(18) 0.0181(12) 0.0056(11) -0.0072(9)
O8 0.0505(12) 0.0464(11) 0.0568(12) -0.0052(9) 0.0092(10) 0.0147(10)
O9 0.0338(11) 0.0643(13) 0.0536(11) -0.0058(10) -0.0026(9) 0.0002(10)
O10 0.110(2) 0.089(2) 0.0660(16) 0.0063(15) -0.0449(17) -0.0052(17)
O11 0.126(2) 0.0610(14) 0.0515(13) -0.0010(12) 0.0324(15) 0.0204(15)
O12 0.0403(12) 0.0890(16) 0.0356(10) 0.0032(10) -0.0022(9) 0.0099(11)
O13 0.0577(16) 0.115(2) 0.0610(15) -0.0333(14) 0.0203(13) -0.0087(15)
C1 0.0332(14) 0.0364(13) 0.0388(13) 0.0002(11) 0.0058(11) -0.0049(11)
C2 0.0427(16) 0.0419(15) 0.0346(13) -0.0037(11) 0.0047(12) -0.0016(12)
C3 0.0418(15) 0.0347(13) 0.0328(12) -0.0017(10) 0.0007(11) -0.0029(11)
C4 0.0338(14) 0.0277(11) 0.0337(13) 0.0010(10) 0.0013(11) -0.0001(10)
C5 0.0329(14) 0.0305(12) 0.0320(12) 0.0033(10) 0.0018(10) 0.0025(10)
C6 0.0271(13) 0.0401(13) 0.0305(12) 0.0019(10) 0.0014(10) 0.0021(10)
C7 0.0248(13) 0.0382(13) 0.0355(13) -0.0009(11) -0.0016(10) -0.0017(10)
C8 0.0219(12) 0.0359(13) 0.0363(12) 0.0005(10) 0.0007(10) 0.0029(10)
C9 0.0322(14) 0.0351(13) 0.0424(14) 0.0012(11) 0.0017(12) -0.0002(11)
C10 0.0334(14) 0.0348(13) 0.0402(14) 0.0067(10) 0.0003(12) 0.0002(11)
C11 0.0340(14) 0.0319(13) 0.0354(13) 0.0021(10) -0.0047(11) 0.0046(10)
C12 0.0306(13) 0.0305(12) 0.0405(13) 0.0017(10) 0.0014(11) 0.0019(10)
C13 0.0312(14) 0.0336(12) 0.0409(13) 0.0018(11) -0.0004(11) -0.0010(11)
C14 0.0274(13) 0.0319(12) 0.0430(13) -0.0031(11) 0.0007(11) -0.0025(11)
C15 0.0312(13) 0.0292(12) 0.0345(12) -0.0031(10) 0.0041(10) -0.0025(10)
C16 0.056(2) 0.083(2) 0.0385(15) 0.0057(16) 0.0117(14) -0.0067(18)
C17 0.0385(16) 0.0547(17) 0.0484(15) 0.0108(13) -0.0049(13) -0.0005(13)
C18 0.060(2) 0.073(2) 0.0535(18) 0.0260(16) -0.0059(17) -0.0129(19)
C19 0.0416(17) 0.0353(14) 0.078(2) -0.0062(14) 0.0077(16) -0.0029(12)
C20 0.0350(16) 0.0549(18) 0.0687(19) 0.0192(16) -0.0116(15) -0.0073(13)
C21 0.0418(16) 0.0337(13) 0.0339(13) 0.0049(10) -0.0043(11) -0.0065(12)
C22 0.068(2) 0.0408(15) 0.0431(15) -0.0062(12) -0.0102(15) -0.0046(14)
C23 0.0511(19) 0.071(2) 0.0405(15) 0.0130(15) -0.0064(15) 0.0015(17)
C24 0.080(3) 0.073(2) 0.071(2) 0.0271(19) -0.003(2) 0.023(2)
C25 0.083(3) 0.0407(17) 0.095(3) -0.0104(18) 0.030(2) 0.0092(18)
C26 0.0561(19) 0.0432(16) 0.0534(17) -0.0041(14) 0.0143(16) 0.0094(14)
C27 0.0289(13) 0.0402(13) 0.0353(13) 0.0012(11) 0.0005(11) -0.0007(11)
C28 0.0321(14) 0.0347(13) 0.0404(14) -0.0034(11) 0.0004(11) 0.0019(11)
C29 0.0445(18) 0.064(2) 0.0447(16) -0.0100(14) -0.0031(13) 0.0090(15)
C30 0.047(2) 0.099(3) 0.059(2) -0.0260(19) 0.0028(17) 0.019(2)
C31 0.049(2) 0.095(3) 0.0487(18) 0.0033(18) -0.0024(15) 0.0284(19)
C32 0.079(2) 0.058(2) 0.060(2) -0.0176(16) -0.0146(18) 0.0024(18)
C33 0.0515(19) 0.0498(16) 0.0338(13) -0.0020(12) 0.0011(13) 0.0002(14)

loop_
_atom_type_symbol
_atom_type_description
_atom_type_scat_dispersion_real
_atom_type_scat_dispersion_imag
_atom_type_scat_source
C C 0.0181 0.0091 'International Tables Vol C Tables 4.2.6.8 and 6.1.1.4'
H H 0.0000 0.0000 'International Tables Vol C Tables 4.2.6.8 and 6.1.1.4'
O O 0.0492 0.0322 'International Tables Vol C Tables 4.2.6.8 and 6.1.1.4'

loop_
_geom_angle_atom_site_label_1
_geom_angle_atom_site_label_2
_geom_angle_atom_site_label_3
_geom_angle
C21 O1 C15 116.03(19)
C27 O2 C8 114.50(19)
C33 O3 C7 115.0(2)
C23 O4 C3 118.8(2)
C26 O5 C5 116.8(2)
C2 O6 H6O 107(3)
C2 C1 C15 106.4(2)
C2 C1 H1A 110.4
C15 C1 H1A 110.4
C2 C1 H1B 110.4
C15 C1 H1B 110.4
H1A C1 H1B 108.6
O6 C2 C16 110.1(2)
O6 C2 C3 104.2(2)
C16 C2 C3 114.7(2)
O6 C2 C1 110.7(2)
C16 C2 C1 113.4(2)
C3 C2 C1 103.3(2)
O4 C3 C2 109.4(2)
O4 C3 C4 110.8(2)
C2 C3 C4 104.3(2)
O4 C3 H3 110.7
C2 C3 H3 110.7
C4 C3 H3 110.7
C5 C4 C3 118.8(2)
C5 C4 C15 115.2(2)
C3 C4 C15 106.7(2)
C5 C4 H4 104.9
C3 C4 H4 104.9
C15 C4 H4 104.9
O5 C5 C6 110.5(2)
O5 C5 C4 110.51(19)
C6 C5 C4 112.4(2)
O5 C5 H5 107.7
C6 C5 H5 107.7
C4 C5 H5 107.7
C17 C6 C7 123.2(3)
C17 C6 C5 124.7(2)
C7 C6 C5 112.0(2)
O3 C7 C6 112.9(2)
O3 C7 C8 107.76(19)
C6 C7 C8 111.4(2)
O3 C7 H7 108.2
C6 C7 H7 108.2
C8 C7 H7 108.2
O2 C8 C9 112.5(2)
O2 C8 C7 107.94(19)
C9 C8 C7 110.4(2)
O2 C8 H8 108.7
C9 C8 H8 108.7
C7 C8 H8 108.7
O7 C9 C8 120.3(2)
O7 C9 C10 121.2(2)
C8 C9 C10 118.5(2)
C11 C10 C19 112.9(2)
C11 C10 C9 113.3(2)
C19 C10 C9 106.2(2)
C11 C10 C18 108.2(2)
C19 C10 C18 109.4(3)
C9 C10 C18 106.6(2)
C12 C11 C10 128.6(2)
C12 C11 H11 115.7
C10 C11 H11 115.7
C11 C12 C13 124.2(2)
C11 C12 H12 117.9
C13 C12 H12 117.9
C12 C13 C14 110.1(2)
C12 C13 C20 109.2(2)
C14 C13 C20 109.2(2)
C12 C13 H13 109.4
C14 C13 H13 109.4
C20 C13 H13 109.4
O8 C14 C13 119.7(2)
O8 C14 C15 119.8(2)
C13 C14 C15 120.4(2)
O1 C15 C1 112.07(19)
O1 C15 C14 109.62(19)
C1 C15 C14 112.4(2)
O1 C15 C4 107.65(19)
C1 C15 C4 104.6(2)
C14 C15 C4 110.25(19)
C2 C16 H16A 109.5
C2 C16 H16B 109.5
H16A C16 H16B 109.5
C2 C16 H16C 109.5
H16A C16 H16C 109.5
H16B C16 H16C 109.5
C6 C17 H17A 120.0
C6 C17 H17B 120.0
H17A C17 H17B 120.0
C10 C18 H18A 109.5
C10 C18 H18B 109.5
H18A C18 H18B 109.5
C10 C18 H18C 109.5
H18A C18 H18C 109.5
H18B C18 H18C 109.5
C10 C19 H19A 109.5
C10 C19 H19B 109.5
H19A C19 H19B 109.5
C10 C19 H19C 109.5
H19A C19 H19C 109.5
H19B C19 H19C 109.5
C13 C20 H20A 109.5
C13 C20 H20B 109.5
H20A C20 H20B 109.5
C13 C20 H20C 109.5
H20A C20 H20C 109.5
H20B C20 H20C 109.5
O9 C21 O1 121.7(2)
O9 C21 C22 126.0(3)
O1 C21 C22 112.3(2)
C21 C22 H22A 109.5
C21 C22 H22B 109.5
H22A C22 H22B 109.5
C21 C22 H22C 109.5
H22A C22 H22C 109.5
H22B C22 H22C 109.5
O10 C23 O4 123.6(3)
O10 C23 C24 125.2(3)
O4 C23 C24 111.2(3)
C23 C24 H24A 109.5
C23 C24 H24B 109.5
H24A C24 H24B 109.5
C23 C24 H24C 109.5
H24A C24 H24C 109.5
H24B C24 H24C 109.5
C26 C25 H25A 109.5
C26 C25 H25B 109.5
H25A C25 H25B 109.5
C26 C25 H25C 109.5
H25A C25 H25C 109.5
H25B C25 H25C 109.5
O11 C26 O5 123.9(3)
O11 C26 C25 125.6(3)
O5 C26 C25 110.4(3)
O12 C27 O2 122.0(2)
O12 C27 C28 126.8(2)
O2 C27 C28 111.3(2)
C29 C28 C31 125.3(3)
C29 C28 C27 116.8(3)
C31 C28 C27 117.9(2)
C28 C29 C30 126.2(3)
C28 C29 H29 116.9
C30 C29 H29 116.9
C29 C30 H30A 109.5
C29 C30 H30B 109.5
H30A C30 H30B 109.5
C29 C30 H30C 109.5
H30A C30 H30C 109.5
H30B C30 H30C 109.5
C28 C31 H31A 109.5
C28 C31 H31B 109.5
H31A C31 H31B 109.5
C28 C31 H31C 109.5
H31A C31 H31C 109.5
H31B C31 H31C 109.5
C33 C32 H32A 109.5
C33 C32 H32B 109.5
H32A C32 H32B 109.5
C33 C32 H32C 109.5
H32A C32 H32C 109.5
H32B C32 H32C 109.5
O13 C33 O3 122.6(3)
O13 C33 C32 125.9(3)
O3 C33 C32 111.5(3)

loop_
_geom_bond_atom_site_label_1
_geom_bond_atom_site_label_2
_geom_bond_distance
O1 C21 1.358(3)
O1 C15 1.458(3)
O2 C27 1.355(3)
O2 C8 1.424(3)
O3 C33 1.353(3)
O3 C7 1.441(3)
O4 C23 1.343(4)
O4 C3 1.442(3)
O5 C26 1.338(3)
O5 C5 1.440(3)
O6 C2 1.432(3)
O6 H6O 0.84(4)
O7 C9 1.209(3)
O8 C14 1.202(3)
O9 C21 1.199(3)
O10 C23 1.201(4)
O11 C26 1.199(4)
O12 C27 1.202(3)
O13 C33 1.195(4)
C1 C2 1.531(4)
C1 C15 1.533(3)
C1 H1A 0.9900
C1 H1B 0.9900
C2 C16 1.516(4)
C2 C3 1.528(4)
C3 C4 1.540(3)
C3 H3 1.0000
C4 C5 1.535(3)
C4 C15 1.567(4)
C4 H4 1.0000
C5 C6 1.510(4)
C5 H5 1.0000
C6 C17 1.315(4)
C6 C7 1.509(3)
C7 C8 1.532(3)
C7 H7 1.0000
C8 C9 1.523(4)
C8 H8 1.0000
C9 C10 1.538(4)
C10 C11 1.514(4)
C10 C19 1.531(4)
C10 C18 1.542(4)
C11 C12 1.316(4)
C11 H11 0.9500
C12 C13 1.515(4)
C12 H12 0.9500
C13 C14 1.531(4)
C13 C20 1.535(4)
C13 H13 1.0000
C14 C15 1.550(3)
C16 H16A 0.9800
C16 H16B 0.9800
C16 H16C 0.9800
C17 H17A 0.9500
C17 H17B 0.9500
C18 H18A 0.9800
C18 H18B 0.9800
C18 H18C 0.9800
C19 H19A 0.9800
C19 H19B 0.9800
C19 H19C 0.9800
C20 H20A 0.9800
C20 H20B 0.9800
C20 H20C 0.9800
C21 C22 1.487(4)
C22 H22A 0.9800
C22 H22B 0.9800
C22 H22C 0.9800
C23 C24 1.484(5)
C24 H24A 0.9800
C24 H24B 0.9800
C24 H24C 0.9800
C25 C26 1.504(4)
C25 H25A 0.9800
C25 H25B 0.9800
C25 H25C 0.9800
C27 C28 1.489(4)
C28 C29 1.317(4)
C28 C31 1.487(4)
C29 C30 1.490(5)
C29 H29 0.9500
C30 H30A 0.9800
C30 H30B 0.9800
C30 H30C 0.9800
C31 H31A 0.9800
C31 H31B 0.9800
C31 H31C 0.9800
C32 C33 1.488(4)
C32 H32A 0.9800
C32 H32B 0.9800
C32 H32C 0.9800

loop_
_geom_torsion_atom_site_label_1
_geom_torsion_atom_site_label_2
_geom_torsion_atom_site_label_3
_geom_torsion_atom_site_label_4
_geom_torsion
C15 C1 C2 O6 -74.6(3)
C15 C1 C2 C16 161.1(2)
C15 C1 C2 C3 36.4(3)
C23 O4 C3 C2 109.2(3)
C23 O4 C3 C4 -136.3(2)
O6 C2 C3 O4 -163.0(2)
C16 C2 C3 O4 -42.7(3)
C1 C2 C3 O4 81.2(2)
O6 C2 C3 C4 78.4(2)
C16 C2 C3 C4 -161.2(2)
C1 C2 C3 C4 -37.4(2)
O4 C3 C4 C5 39.5(3)
C2 C3 C4 C5 157.1(2)
O4 C3 C4 C15 -92.7(2)
C2 C3 C4 C15 24.9(2)
C26 O5 C5 C6 96.2(3)
C26 O5 C5 C4 -138.8(2)
C3 C4 C5 O5 -57.8(3)
C15 C4 C5 O5 70.6(3)
C3 C4 C5 C6 66.1(3)
C15 C4 C5 C6 -165.46(19)
O5 C5 C6 C17 20.7(3)
C4 C5 C6 C17 -103.3(3)
O5 C5 C6 C7 -156.4(2)
C4 C5 C6 C7 79.7(3)
C33 O3 C7 C6 92.0(3)
C33 O3 C7 C8 -144.5(2)
C17 C6 C7 O3 27.3(4)
C5 C6 C7 O3 -155.5(2)
C17 C6 C7 C8 -94.1(3)
C5 C6 C7 C8 83.1(2)
C27 O2 C8 C9 73.3(3)
C27 O2 C8 C7 -164.7(2)
O3 C7 C8 O2 -57.0(2)
C6 C7 C8 O2 67.3(2)
O3 C7 C8 C9 66.3(3)
C6 C7 C8 C9 -169.4(2)
O2 C8 C9 O7 14.7(4)
C7 C8 C9 O7 -105.9(3)
O2 C8 C9 C10 -167.6(2)
C7 C8 C9 C10 71.8(3)
O7 C9 C10 C11 -172.2(3)
C8 C9 C10 C11 10.0(3)
O7 C9 C10 C19 63.3(3)
C8 C9 C10 C19 -114.5(3)
O7 C9 C10 C18 -53.3(4)
C8 C9 C10 C18 128.9(3)
C19 C10 C11 C12 1.4(4)
C9 C10 C11 C12 -119.4(3)
C18 C10 C11 C12 122.6(3)
C10 C11 C12 C13 -173.5(2)
C11 C12 C13 C14 -137.1(3)
C11 C12 C13 C20 103.0(3)
C12 C13 C14 O8 -80.3(3)
C20 C13 C14 O8 39.6(3)
C12 C13 C14 C15 95.1(3)
C20 C13 C14 C15 -145.0(2)
C21 O1 C15 C1 -71.0(3)
C21 O1 C15 C14 54.6(3)
C21 O1 C15 C4 174.53(19)
C2 C1 C15 O1 -137.0(2)
C2 C1 C15 C14 99.0(2)
C2 C1 C15 C4 -20.7(3)
O8 C14 C15 O1 -145.8(2)
C13 C14 C15 O1 38.8(3)
O8 C14 C15 C1 -20.5(3)
C13 C14 C15 C1 164.2(2)
O8 C14 C15 C4 95.9(3)
C13 C14 C15 C4 -79.5(3)
C5 C4 C15 O1 -17.5(3)
C3 C4 C15 O1 116.7(2)
C5 C4 C15 C1 -136.9(2)
C3 C4 C15 C1 -2.7(2)
C5 C4 C15 C14 102.1(2)
C3 C4 C15 C14 -123.8(2)
C15 O1 C21 O9 -0.1(3)
C15 O1 C21 C22 -178.4(2)
C3 O4 C23 O10 -1.3(5)
C3 O4 C23 C24 178.3(3)
C5 O5 C26 O11 -0.8(5)
C5 O5 C26 C25 179.2(3)
C8 O2 C27 O12 -4.3(4)
C8 O2 C27 C28 176.1(2)
O12 C27 C28 C29 -8.1(4)
O2 C27 C28 C29 171.4(3)
O12 C27 C28 C31 169.8(3)
O2 C27 C28 C31 -10.7(3)
C31 C28 C29 C30 2.5(6)
C27 C28 C29 C30 -179.8(3)
C7 O3 C33 O13 0.4(4)
C7 O3 C33 C32 -180.0(2)
